data_2106857
loop_
_publ_author_name
'Choi, C.S.'

_publ_section_title
;
 Neutron diffraction study of Ba (N3)2
;
_journal_name_full 'Acta Crystallographica B (24,1968-38,1982)'
_journal_page_first 2638
_journal_page_last 2644
_journal_volume 25
_journal_year 1969
_chemical_formula_sum 'Ba N6'
_chemical_name_systematic 'Ba (N3)2'
_space_group_IT_number 11
_symmetry_space_group_name_Hall '-P 2yb'
_symmetry_space_group_name_H-M 'P 1 21/m 1'
_cell_angle_alpha 90
_cell_angle_beta 99.75
_cell_angle_gamma 90
_cell_formula_units_Z 2
_cell_length_a 9.59
_cell_length_b 4.39
_cell_length_c 5.42
_cell_volume 224.887
_citation_journal_id_ASTM ACBCAR
_cod_data_source_file Choi_ACBCAR_1969_1151.cif
_cod_data_source_block Ba1N6
_cod_original_cell_volume 224.8867
_cod_original_formula_sum 'Ba1 N6'
_cod_database_code 2106857

loop_
_symmetry_equiv_pos_as_xyz
x,y,z
-x,y+1/2,-z
-x,-y,-z
x,-y-1/2,z

loop_
_atom_site_label
_atom_site_type_symbol
_atom_site_fract_x
_atom_site_fract_y
_atom_site_fract_z
_atom_site_occupancy
_atom_site_U_iso_or_equiv
N2 N 0.0411 0.25 0.2579 1 0.0
N1 N -0.0825 0.25 0.2263 1 0.0
N5 N -0.3921 0.25 0.6483 1 0.0
N3 N 0.1642 0.25 0.2904 1 0.0
N4 N -0.3824 0.25 0.4383 1 0.0
N6 N -0.4039 0.25 0.8611 1 0.0
Ba1 Ba+2 0.2822 0.25 -0.1709 1 0.0
